data_4129664
loop_
_publ_author_name
'Uraguchi, Daisuke'
'Kinoshita, Natsuko'
'Kizu, Tomohito'
'Ooi, Takashi'

_publ_section_title
;
 Synergistic Catalysis of Ionic Br\/onsted Acid and Photosensitizer for a
 Redox Neutral Asymmetric \a-Coupling of N-Arylaminomethanes with
 Aldimines.
;
_journal_issue 43
_journal_name_full 'Journal of the American Chemical Society'
_journal_page_first 13768
_journal_page_last 13771
_journal_paper_doi 10.1021/jacs.5b09329
_journal_volume 137
_journal_year 2015
_chemical_absolute_configuration ad
_chemical_formula_moiety 'C22 H24 N2 O2 S'
_chemical_formula_sum 'C22 H24 N2 O2 S'
_chemical_formula_weight 380.49
_space_group_IT_number 4
_space_group_name_Hall 'P 2yb'
_space_group_name_H-M_alt 'P 1 21 1'
_symmetry_cell_setting monoclinic
_symmetry_space_group_name_Hall 'P 2yb'
_symmetry_space_group_name_H-M 'P 1 21 1'
_atom_sites_solution_hydrogens geom
_atom_sites_solution_primary direct
_atom_sites_solution_secondary difmap
_audit_creation_method SHELXL-97
_cell_angle_alpha 90.00
_cell_angle_beta 111.522(4)
_cell_angle_gamma 90.00
_cell_formula_units_Z 2
_cell_length_a 11.364(3)
_cell_length_b 7.4049(19)
_cell_length_c 12.903(4)
_cell_measurement_reflns_used 3465
_cell_measurement_temperature 113(2)
_cell_measurement_theta_max 27.4662
_cell_measurement_theta_min 3.2304
_cell_volume 1010.1(5)
_computing_cell_refinement 'CrystalClear (Rigaku Inc., 2008)'
_computing_data_collection 'CrystalClear (Rigaku Inc., 2008)'
_computing_data_reduction 'CrystalClear (Rigaku Inc., 2008)'
_computing_structure_refinement 'SHELXL-97 (Sheldrick, 1997)'
_computing_structure_solution 'SHELXS-97 (Sheldrick, 1990)'
_diffrn_ambient_temperature 113(2)
_diffrn_detector_area_resol_mean 28.5714
_diffrn_measured_fraction_theta_full 0.990
_diffrn_measured_fraction_theta_max 0.990
_diffrn_measurement_device
;
Saturn724+ (4x4 bin mode)
;
_diffrn_measurement_method dtprofit.ref
_diffrn_radiation_detector CCD
_diffrn_radiation_monochromator Confocal
_diffrn_radiation_source 'Rotating Anode'
_diffrn_radiation_type MoK\a
_diffrn_radiation_wavelength 0.71075
_diffrn_reflns_av_R_equivalents 0.0234
_diffrn_reflns_av_sigmaI/netI 0.0507
_diffrn_reflns_limit_h_max 14
_diffrn_reflns_limit_h_min -13
_diffrn_reflns_limit_k_max 9
_diffrn_reflns_limit_k_min -9
_diffrn_reflns_limit_l_max 13
_diffrn_reflns_limit_l_min -16
_diffrn_reflns_number 8322
_diffrn_reflns_theta_full 27.49
_diffrn_reflns_theta_max 27.49
_diffrn_reflns_theta_min 3.23
_diffrn_standards_decay_% 0
_exptl_absorpt_coefficient_mu 0.179
_exptl_absorpt_correction_T_max 0.9946
_exptl_absorpt_correction_T_min 0.9566
_exptl_absorpt_correction_type multi-scan
_exptl_crystal_colour Colorless
_exptl_crystal_density_diffrn 1.251
_exptl_crystal_density_method 'not measured'
_exptl_crystal_description Prism
_exptl_crystal_F_000 404
_exptl_crystal_size_max 0.25
_exptl_crystal_size_mid 0.10
_exptl_crystal_size_min 0.03
_refine_diff_density_max 0.265
_refine_diff_density_min -0.249
_refine_diff_density_rms 0.056
_refine_ls_abs_structure_details 'Flack H D (1983), Acta Cryst. A39, 876-881'
_refine_ls_abs_structure_Flack -0.15(6)
_refine_ls_extinction_method none
_refine_ls_goodness_of_fit_ref 1.044
_refine_ls_hydrogen_treatment mixed
_refine_ls_matrix_type full
_refine_ls_number_parameters 250
_refine_ls_number_reflns 4581
_refine_ls_number_restraints 1
_refine_ls_restrained_S_all 1.044
_refine_ls_R_factor_all 0.0412
_refine_ls_R_factor_gt 0.0323
_refine_ls_shift/su_max 0.000
_refine_ls_shift/su_mean 0.000
_refine_ls_structure_factor_coef Fsqd
_refine_ls_weighting_details 'calc w=1/[\s^2^(Fo^2^)+(0.0577P)^2^+0.0000P] where P=(Fo^2^+2Fc^2^)/3'
_refine_ls_weighting_scheme calc
_refine_ls_wR_factor_gt 0.0775
_refine_ls_wR_factor_ref 0.0966
_reflns_number_gt 3724
_reflns_number_total 4581
_reflns_threshold_expression >2sigma(I)
_cod_data_source_file ja5b09329_si_003.cif
_cod_data_source_block 4b
_cod_depositor_comments
;
The following automatic conversions were performed:

data item '_exptl_absorpt_correction_type' value 'Multi-scan' was
changed to 'multi-scan' in accordance with the
/home/saulius/struct/COD-crude-data/automatic-downloads/DataCite-retrospective/ACS/depositions/lib/dictionaries/cif_core.dic
dictionary named 'cif_core.dic' version 2.4.2 last updated on
2011-04-26.

data item '_symmetry_cell_setting' value 'Monoclinic' was changed to
'monoclinic' in accordance with the
/home/saulius/struct/COD-crude-data/automatic-downloads/DataCite-retrospective/ACS/depositions/lib/dictionaries/cif_core.dic
dictionary named 'cif_core.dic' version 2.4.2 last updated on
2011-04-26.

Automatic conversion script
Id: cif_fix_values 6909 2019-04-08 15:41:33Z antanas 
;
_cod_original_sg_symbol_H-M P2(1)
_cod_database_code 4129664

loop_
_symmetry_equiv_pos_as_xyz
'x, y, z'
'-x, y+1/2, -z'

loop_
_atom_site_label
_atom_site_type_symbol
_atom_site_fract_x
_atom_site_fract_y
_atom_site_fract_z
_atom_site_U_iso_or_equiv
_atom_site_adp_type
_atom_site_occupancy
_atom_site_symmetry_multiplicity
_atom_site_calc_flag
_atom_site_refinement_flags
C1 C 0.78343(17) 0.0970(3) 0.63420(13) 0.0210(3) Uani 1 1 d .
H1A H 0.6976 0.0440 0.6022 0.025 Uiso 1 1 calc R
H1B H 0.8432 0.0109 0.6211 0.025 Uiso 1 1 calc R
C2 C 0.78577(16) 0.2758(2) 0.57356(15) 0.0181(4) Uani 1 1 d .
H2 H 0.8587 0.3492 0.6229 0.022 Uiso 1 1 calc R
C3 C 0.80590(18) 0.2414(2) 0.46493(15) 0.0197(4) Uani 1 1 d .
C4 C 0.92542(18) 0.2710(3) 0.46062(16) 0.0237(4) Uani 1 1 d .
H4 H 0.9919 0.3158 0.5244 0.028 Uiso 1 1 calc R
C5 C 0.94767(19) 0.2356(3) 0.36411(17) 0.0275(5) Uani 1 1 d .
H5 H 1.0300 0.2547 0.3633 0.033 Uiso 1 1 calc R
C6 C 0.8526(2) 0.1727(3) 0.26840(16) 0.0265(4) Uani 1 1 d .
C7 C 0.7350(2) 0.1412(3) 0.27357(16) 0.0299(5) Uani 1 1 d .
H7 H 0.6689 0.0959 0.2097 0.036 Uiso 1 1 calc R
C8 C 0.71112(19) 0.1745(3) 0.37054(16) 0.0255(4) Uani 1 1 d .
H8 H 0.6295 0.1512 0.3719 0.031 Uiso 1 1 calc R
C9 C 0.8782(2) 0.1468(3) 0.16271(18) 0.0383(5) Uani 1 1 d .
H9A H 0.9014 0.2629 0.1391 0.057 Uiso 1 1 calc R
H9B H 0.8020 0.1000 0.1042 0.057 Uiso 1 1 calc R
H9C H 0.9477 0.0608 0.1762 0.057 Uiso 1 1 calc R
C10 C 0.94545(17) 0.1457(3) 0.82047(15) 0.0229(4) Uani 1 1 d .
C11 C 1.03989(18) 0.1466(3) 0.77561(16) 0.0267(4) Uani 1 1 d .
H11 H 1.0177 0.1327 0.6975 0.032 Uiso 1 1 calc R
C12 C 1.16529(19) 0.1676(3) 0.84345(18) 0.0321(5) Uani 1 1 d .
H12 H 1.2285 0.1649 0.8115 0.038 Uiso 1 1 calc R
C13 C 1.2007(2) 0.1925(3) 0.95737(18) 0.0352(5) Uani 1 1 d .
H13 H 1.2869 0.2096 1.0033 0.042 Uiso 1 1 calc R
C14 C 1.1084(2) 0.1917(3) 1.00222(18) 0.0356(5) Uani 1 1 d .
H14 H 1.1314 0.2073 1.0803 0.043 Uiso 1 1 calc R
C15 C 0.9824(2) 0.1688(3) 0.93603(16) 0.0302(5) Uani 1 1 d .
H15 H 0.9203 0.1687 0.9691 0.036 Uiso 1 1 calc R
C16 C 0.71891(17) 0.1339(3) 0.79687(15) 0.0249(4) Uani 1 1 d .
C17 C 0.6964(2) 0.2936(3) 0.8411(2) 0.0389(6) Uani 1 1 d .
H17 H 0.7462 0.3972 0.8424 0.047 Uiso 1 1 calc R
C18 C 0.6011(2) 0.3032(5) 0.8838(2) 0.0535(8) Uani 1 1 d .
H18 H 0.5869 0.4125 0.9160 0.064 Uiso 1 1 calc R
C19 C 0.5271(2) 0.1545(5) 0.87960(19) 0.0524(8) Uani 1 1 d .
H19 H 0.4614 0.1616 0.9084 0.063 Uiso 1 1 calc R
C20 C 0.5476(2) -0.0041(5) 0.83394(19) 0.0445(6) Uani 1 1 d .
H20 H 0.4956 -0.1060 0.8308 0.053 Uiso 1 1 calc R
C21 C 0.64453(19) -0.0166(3) 0.79203(16) 0.0308(5) Uani 1 1 d .
H21 H 0.6593 -0.1265 0.7607 0.037 Uiso 1 1 calc R
C22 C 0.6835(2) 0.6699(3) 0.43879(17) 0.0357(5) Uani 1 1 d .
H22A H 0.6845 0.8022 0.4391 0.054 Uiso 1 1 calc R
H22B H 0.6129 0.6269 0.3733 0.054 Uiso 1 1 calc R
H22C H 0.7633 0.6245 0.4361 0.054 Uiso 1 1 calc R
H23 H 0.586(2) 0.320(4) 0.5260(19) 0.045(7) Uiso 1 1 d .
N1 N 0.66953(14) 0.3740(2) 0.56015(13) 0.0199(3) Uani 1 1 d .
N2 N 0.81716(14) 0.1201(2) 0.75342(12) 0.0238(4) Uani 1 1 d .
O1 O 0.77000(12) 0.65519(19) 0.65357(11) 0.0262(3) Uani 1 1 d .
O2 O 0.53925(12) 0.6378(2) 0.55241(12) 0.0336(4) Uani 1 1 d .
S1 S 0.66486(4) 0.59096(6) 0.56053(4) 0.02109(12) Uani 1 1 d .

loop_
_atom_site_aniso_label
_atom_site_aniso_U_11
_atom_site_aniso_U_22
_atom_site_aniso_U_33
_atom_site_aniso_U_23
_atom_site_aniso_U_13
_atom_site_aniso_U_12
C1 0.0257(8) 0.0178(8) 0.0179(8) -0.0012(9) 0.0060(7) 0.0018(9)
C2 0.0133(8) 0.0179(9) 0.0218(9) -0.0012(7) 0.0050(7) -0.0003(7)
C3 0.0226(9) 0.0164(9) 0.0219(9) 0.0019(7) 0.0103(8) 0.0026(8)
C4 0.0220(9) 0.0221(10) 0.0288(10) 0.0015(8) 0.0114(8) -0.0001(8)
C5 0.0284(11) 0.0257(11) 0.0358(11) 0.0037(9) 0.0207(10) 0.0012(9)
C6 0.0383(12) 0.0199(10) 0.0278(10) 0.0023(8) 0.0196(9) 0.0029(9)
C7 0.0333(11) 0.0327(12) 0.0239(10) -0.0025(8) 0.0106(9) -0.0027(9)
C8 0.0202(9) 0.0299(11) 0.0278(10) -0.0018(9) 0.0105(8) -0.0009(9)
C9 0.0553(14) 0.0355(12) 0.0362(12) 0.0013(10) 0.0311(11) 0.0023(11)
C10 0.0229(9) 0.0214(9) 0.0237(9) 0.0023(8) 0.0079(8) 0.0010(8)
C11 0.0280(10) 0.0291(11) 0.0210(9) 0.0007(8) 0.0067(8) 0.0037(9)
C12 0.0226(10) 0.0385(12) 0.0371(12) 0.0013(10) 0.0133(9) 0.0065(9)
C13 0.0230(10) 0.0433(15) 0.0324(11) -0.0022(10) 0.0020(9) 0.0008(10)
C14 0.0342(12) 0.0467(15) 0.0217(10) -0.0008(10) 0.0052(9) -0.0001(11)
C15 0.0301(11) 0.0386(12) 0.0226(10) -0.0006(9) 0.0104(9) 0.0006(10)
C16 0.0217(9) 0.0338(13) 0.0180(8) 0.0020(8) 0.0060(7) 0.0015(8)
C17 0.0381(13) 0.0389(14) 0.0423(13) -0.0096(11) 0.0176(11) -0.0008(11)
C18 0.0379(14) 0.074(2) 0.0484(15) -0.0209(15) 0.0159(12) 0.0103(14)
C19 0.0210(11) 0.106(3) 0.0322(12) -0.0050(15) 0.0125(10) 0.0026(14)
C20 0.0274(11) 0.0763(19) 0.0300(11) 0.0052(13) 0.0107(9) -0.0151(13)
C21 0.0278(10) 0.0381(12) 0.0264(10) 0.0022(10) 0.0099(8) -0.0050(10)
C22 0.0525(14) 0.0268(11) 0.0290(11) 0.0059(10) 0.0162(10) 0.0018(11)
N1 0.0153(8) 0.0174(8) 0.0258(8) -0.0007(7) 0.0063(7) 0.0005(7)
N2 0.0206(7) 0.0331(11) 0.0184(7) -0.0009(7) 0.0082(6) -0.0010(7)
O1 0.0257(7) 0.0226(7) 0.0291(7) -0.0050(6) 0.0086(6) -0.0022(6)
O2 0.0232(7) 0.0324(9) 0.0457(9) 0.0019(7) 0.0134(7) 0.0082(6)
S1 0.0202(2) 0.0190(2) 0.0244(2) 0.0000(2) 0.00862(17) 0.0033(2)

loop_
_atom_type_symbol
_atom_type_description
_atom_type_scat_dispersion_real
_atom_type_scat_dispersion_imag
_atom_type_scat_source
C C 0.0033 0.0016 'International Tables Vol C Tables 4.2.6.8 and 6.1.1.4'
H H 0.0000 0.0000 'International Tables Vol C Tables 4.2.6.8 and 6.1.1.4'
N N 0.0061 0.0033 'International Tables Vol C Tables 4.2.6.8 and 6.1.1.4'
O O 0.0106 0.0060 'International Tables Vol C Tables 4.2.6.8 and 6.1.1.4'
S S 0.1246 0.1234 'International Tables Vol C Tables 4.2.6.8 and 6.1.1.4'

loop_
_geom_angle_atom_site_label_1
_geom_angle_atom_site_label_2
_geom_angle_atom_site_label_3
_geom_angle
N2 C1 C2 112.86(16)
N2 C1 H1A 109.0
C2 C1 H1A 109.0
N2 C1 H1B 109.0
C2 C1 H1B 109.0
H1A C1 H1B 107.8
N1 C2 C3 114.14(15)
N1 C2 C1 107.70(14)
C3 C2 C1 111.05(15)
N1 C2 H2 107.9
C3 C2 H2 107.9
C1 C2 H2 107.9
C8 C3 C4 118.29(17)
C8 C3 C2 122.51(17)
C4 C3 C2 119.15(17)
C5 C4 C3 120.49(18)
C5 C4 H4 119.8
C3 C4 H4 119.8
C4 C5 C6 121.60(19)
C4 C5 H5 119.2
C6 C5 H5 119.2
C7 C6 C5 117.66(18)
C7 C6 C9 122.23(19)
C5 C6 C9 120.08(19)
C6 C7 C8 121.52(19)
C6 C7 H7 119.2
C8 C7 H7 119.2
C3 C8 C7 120.40(18)
C3 C8 H8 119.8
C7 C8 H8 119.8
C6 C9 H9A 109.5
C6 C9 H9B 109.5
H9A C9 H9B 109.5
C6 C9 H9C 109.5
H9A C9 H9C 109.5
H9B C9 H9C 109.5
C11 C10 C15 117.67(18)
C11 C10 N2 121.78(17)
C15 C10 N2 120.54(17)
C12 C11 C10 120.68(19)
C12 C11 H11 119.7
C10 C11 H11 119.7
C11 C12 C13 121.2(2)
C11 C12 H12 119.4
C13 C12 H12 119.4
C14 C13 C12 118.5(2)
C14 C13 H13 120.7
C12 C13 H13 120.7
C13 C14 C15 121.2(2)
C13 C14 H14 119.4
C15 C14 H14 119.4
C14 C15 C10 120.7(2)
C14 C15 H15 119.7
C10 C15 H15 119.7
C17 C16 C21 120.39(19)
C17 C16 N2 121.09(19)
C21 C16 N2 118.51(18)
C16 C17 C18 120.0(2)
C16 C17 H17 120.0
C18 C17 H17 120.0
C19 C18 C17 120.0(3)
C19 C18 H18 120.0
C17 C18 H18 120.0
C20 C19 C18 120.3(2)
C20 C19 H19 119.8
C18 C19 H19 119.8
C19 C20 C21 120.4(3)
C19 C20 H20 119.8
C21 C20 H20 119.8
C16 C21 C20 118.9(2)
C16 C21 H21 120.5
C20 C21 H21 120.5
S1 C22 H22A 109.5
S1 C22 H22B 109.5
H22A C22 H22B 109.5
S1 C22 H22C 109.5
H22A C22 H22C 109.5
H22B C22 H22C 109.5
C2 N1 S1 121.75(13)
C2 N1 H23 122.8(16)
S1 N1 H23 112.4(16)
C10 N2 C16 122.17(15)
C10 N2 C1 118.55(15)
C16 N2 C1 118.99(14)
O1 S1 O2 118.92(9)
O1 S1 N1 108.47(9)
O2 S1 N1 105.93(9)
O1 S1 C22 107.58(10)
O2 S1 C22 107.25(10)
N1 S1 C22 108.31(10)

loop_
_geom_bond_atom_site_label_1
_geom_bond_atom_site_label_2
_geom_bond_distance
C1 N2 1.453(2)
C1 C2 1.544(3)
C1 H1A 0.9900
C1 H1B 0.9900
C2 N1 1.461(2)
C2 C3 1.522(3)
C2 H2 1.0000
C3 C8 1.388(3)
C3 C4 1.397(3)
C4 C5 1.384(3)
C4 H4 0.9500
C5 C6 1.390(3)
C5 H5 0.9500
C6 C7 1.382(3)
C6 C9 1.507(3)
C7 C8 1.396(3)
C7 H7 0.9500
C8 H8 0.9500
C9 H9A 0.9800
C9 H9B 0.9800
C9 H9C 0.9800
C10 C11 1.394(3)
C10 C15 1.403(3)
C10 N2 1.409(2)
C11 C12 1.381(3)
C11 H11 0.9500
C12 C13 1.387(3)
C12 H12 0.9500
C13 C14 1.371(3)
C13 H13 0.9500
C14 C15 1.382(3)
C14 H14 0.9500
C15 H15 0.9500
C16 C17 1.377(3)
C16 C21 1.387(3)
C16 N2 1.425(2)
C17 C18 1.385(3)
C17 H17 0.9500
C18 C19 1.375(4)
C18 H18 0.9500
C19 C20 1.372(4)
C19 H19 0.9500
C20 C21 1.397(3)
C20 H20 0.9500
C21 H21 0.9500
C22 S1 1.760(2)
C22 H22A 0.9800
C22 H22B 0.9800
C22 H22C 0.9800
N1 S1 1.6073(17)
N1 H23 0.97(3)
O1 S1 1.4292(14)
O2 S1 1.4350(14)
